data_7251352
loop_
_publ_author_name
'Zhang, Xin'
'Kotoulas, Konstantinos T.'
'Bandaranayake, P.M. Anuththaara'
'Chathumalee, Dilani'
'Ehsan, Nuha'
'Huddleston, Patrick R.'
'Wallis, John D.'
'Perry, Carole Celia'

_publ_section_title
;
 Azothiophene-Based Molecular Switches: Influence of Substituent Position
 and Solvent Environment on Photophysical Behaviour
;
_journal_name_full 'Physical Chemistry Chemical Physics'
_journal_paper_doi 10.1039/D5CP03027G
_journal_year 2025
_chemical_formula_moiety 'C12 H10 N2 O4 S2'
_chemical_formula_sum 'C12 H10 N2 O4 S2'
_chemical_formula_weight 310.34
_chemical_melting_point 475
_chemical_name_common
;
orange polymorph
;
_chemical_name_systematic
;
2,2'-Bis(methoxycarbonyl)-3,3'-azothiophene
;
_space_group_crystal_system monoclinic
_space_group_IT_number 14
_space_group_name_Hall '-P 2yn'
_space_group_name_H-M_alt 'P 1 21/n 1'
_atom_sites_solution_hydrogens geom
_audit_creation_date 2024-07-15
_audit_creation_method
;
Olex2 1.5
(compiled 2024.02.16 svn.r378c4104 for OlexSys, GUI svn.r6928)
;
_audit_update_record
;
2025-06-06 deposited with the CCDC.	2025-11-25 downloaded from the CCDC.
;
_cell_angle_alpha 90
_cell_angle_beta 104.546(2)
_cell_angle_gamma 90
_cell_formula_units_Z 2
_cell_length_a 9.0514(2)
_cell_length_b 7.63966(18)
_cell_length_c 9.7827(2)
_cell_measurement_reflns_used 5542
_cell_measurement_temperature 120
_cell_measurement_theta_max 77.2260
_cell_measurement_theta_min 5.9270
_cell_volume 654.79(3)
_computing_cell_refinement 'CrysAlisPro 1.171.42.92a (Rigaku OD, 2023)'
_computing_data_collection 'CrysAlisPro 1.171.42.92a (Rigaku OD, 2023)'
_computing_data_reduction 'CrysAlisPro 1.171.42.92a (Rigaku OD, 2023)'
_computing_molecular_graphics 'Olex2 1.5 (Dolomanov et al., 2009)'
_computing_publication_material 'Olex2 1.5 (Dolomanov et al., 2009)'
_computing_structure_refinement 'SHELXL 2018/3 (Sheldrick, 2015)'
_diffrn_ambient_environment N~2~
_diffrn_ambient_temperature 120
_diffrn_detector 'Hybrid Pixel Array Detector'
_diffrn_detector_area_resol_mean 10.0000
_diffrn_detector_type 'HyPix-Arc 100'
_diffrn_measured_fraction_theta_full 0.999
_diffrn_measured_fraction_theta_max 0.924
_diffrn_measurement_device 'four-circle diffractometer'
_diffrn_measurement_device_type 'XtaLAB Synergy R, DW system, HyPix-Arc 100'
_diffrn_measurement_method '\w scans'
_diffrn_radiation_monochromator mirror
_diffrn_radiation_probe x-ray
_diffrn_radiation_type 'Cu K\a'
_diffrn_radiation_wavelength 1.54184
_diffrn_reflns_av_R_equivalents 0.0273
_diffrn_reflns_av_unetI/netI 0.0158
_diffrn_reflns_Laue_measured_fraction_full 0.999
_diffrn_reflns_Laue_measured_fraction_max 0.924
_diffrn_reflns_limit_h_max 11
_diffrn_reflns_limit_h_min -11
_diffrn_reflns_limit_k_max 8
_diffrn_reflns_limit_k_min -9
_diffrn_reflns_limit_l_max 12
_diffrn_reflns_limit_l_min -12
_diffrn_reflns_number 7403
_diffrn_reflns_point_group_measured_fraction_full 0.999
_diffrn_reflns_point_group_measured_fraction_max 0.924
_diffrn_reflns_theta_full 67.684
_diffrn_reflns_theta_max 79.924
_diffrn_reflns_theta_min 5.957
_diffrn_source 'Rotating-anode X-ray tube'
_diffrn_source_type 'Rigaku (Cu) X-ray Source'
_exptl_absorpt_coefficient_mu 3.844
_exptl_absorpt_correction_T_max 1.000
_exptl_absorpt_correction_T_min 0.310
_exptl_absorpt_correction_type gaussian
_exptl_absorpt_process_details
;
CrysAlisPro 1.171.42.92a (Rigaku Oxford Diffraction, 2023)
Numerical absorption correction based on gaussian integration over
a multifaceted crystal model
Empirical absorption correction using spherical harmonics,
implemented in SCALE3 ABSPACK scaling algorithm.
;
_exptl_crystal_colour orange-red
_exptl_crystal_density_diffrn 1.574
_exptl_crystal_description 'cut block'
_exptl_crystal_F_000 320
_exptl_crystal_recrystallization_method 'Re-crystallisation from solvent: THF'
_exptl_crystal_size_max 0.26
_exptl_crystal_size_mid 0.18
_exptl_crystal_size_min 0.12
_refine_diff_density_max 0.362
_refine_diff_density_min -0.318
_refine_diff_density_rms 0.051
_refine_ls_extinction_method none
_refine_ls_goodness_of_fit_ref 1.059
_refine_ls_hydrogen_treatment constr
_refine_ls_matrix_type full
_refine_ls_number_parameters 124
_refine_ls_number_reflns 1323
_refine_ls_number_restraints 38
_refine_ls_restrained_S_all 1.048
_refine_ls_R_factor_all 0.0349
_refine_ls_R_factor_gt 0.0339
_refine_ls_shift/su_max 0.000
_refine_ls_shift/su_mean 0.000
_refine_ls_structure_factor_coef Fsqd
_refine_ls_weighting_details 'w=1/[\s^2^(Fo^2^)+(0.0569P)^2^+0.3241P] where P=(Fo^2^+2Fc^2^)/3'
_refine_ls_weighting_scheme calc
_refine_ls_wR_factor_gt 0.0935
_refine_ls_wR_factor_ref 0.0946
_reflns_Friedel_coverage 0.000
_reflns_number_gt 1265
_reflns_number_total 1323
_reflns_threshold_expression 'I > 2\s(I)'
_cod_data_source_file d5cp03027g2.cif
_cod_data_source_block PRHdiesterorange
_cod_database_code 7251352
_shelx_shelxl_version_number 2018/3
_shelx_space_group_comment
;
The symmetry employed for this shelxl refinement is uniquely defined
by the following loop, which should always be used as a source of
symmetry information in preference to the above space-group names.
They are only intended as comments.
;
_shelx_estimated_absorpt_t_max 0.655
_shelx_estimated_absorpt_t_min 0.435
_olex2_refinement_description
;
A second orientation of the molecule across a different centre of
symmetry (4.3 per cent) was included in the refinement.
1. Fixed Uiso
 At 1.2 times of:
  All C(H) groups
 At 1.5 times of:
  All C(H,H,H) groups
2. Restrained distances
 S1-C1 \\sim S1A-C1A
 with sigma of 0.02
 S1-C4 \\sim S1A-C4A
 with sigma of 0.02
 O1-C5 \\sim O1A-C5A
 with sigma of 0.02
 O2-C5 \\sim O2A-C5A
 with sigma of 0.02
 O2-C6 \\sim O2A-C6A
 with sigma of 0.02
 N1-C2 \\sim N1A-C2A
 with sigma of 0.02
 C1-C2 \\sim C1A-C2A
 with sigma of 0.02
 C1-C5 \\sim C1A-C5A
 with sigma of 0.02
 C2-C3 \\sim C2A-C3A
 with sigma of 0.02
 C3-H3 \\sim C3A-H3A
 with sigma of 0.02
 C3-C4 \\sim C3A-C4A
 with sigma of 0.02
 C4-H4 \\sim C4A-H4A
 with sigma of 0.02
 C6-H6A \\sim C6A-H6AA
 with sigma of 0.02
 C6-H6B \\sim C6A-H6AB
 with sigma of 0.02
 C6-H6C \\sim C6A-H6AC
 with sigma of 0.02
 S1-C2 \\sim S1A-C2A
 with sigma of 0.04
 S1-C3 \\sim S1A-C3A
 with sigma of 0.04
 S1-H4 \\sim S1A-H4A
 with sigma of 0.04
 S1-C5 \\sim S1A-C5A
 with sigma of 0.04
 O1-O2 \\sim O1A-O2A
 with sigma of 0.04
 O1-C1 \\sim O1A-C1A
 with sigma of 0.04
 O2-C1 \\sim O2A-C1A
 with sigma of 0.04
 O2-H6A \\sim O2A-H6AA
 with sigma of 0.04
 O2-H6B \\sim O2A-H6AB
 with sigma of 0.04
 O2-H6C \\sim O2A-H6AC
 with sigma of 0.04
 N1-C1 \\sim N1A-C1A
 with sigma of 0.04
 N1-C3 \\sim N1A-C3A
 with sigma of 0.04
 C1-C3 \\sim C1A-C3A
 with sigma of 0.04
 C1-C4 \\sim C1A-C4A
 with sigma of 0.04
 C2-H3 \\sim C2A-H3A
 with sigma of 0.04
 C2-C4 \\sim C2A-C4A
 with sigma of 0.04
 C2-C5 \\sim C2A-C5A
 with sigma of 0.04
 C3-H4 \\sim C3A-H4A
 with sigma of 0.04
 H3-C4 \\sim H3A-C4A
 with sigma of 0.04
 C5-C6 \\sim C5A-C6A
 with sigma of 0.04
 H6A-H6B \\sim H6AA-H6AB
 with sigma of 0.04
 H6A-H6C \\sim H6AA-H6AC
 with sigma of 0.04
 H6B-H6C \\sim H6AB-H6AC
 with sigma of 0.04
3. Uiso/Uaniso restraints and constraints
Uanis(S1) = Uanis(S1A)
Uanis(O1) = Uanis(O1A)
Uanis(O2) = Uanis(O2A)
Uanis(N1) = Uanis(N1A)
Uanis(C1) = Uanis(C1A)
Uanis(C2) = Uanis(C2A)
Uanis(C3) = Uanis(C3A)
Uanis(C4) = Uanis(C4A)
Uanis(C5) = Uanis(C5A)
Uanis(C6) = Uanis(C6A)
4. Others
 Sof(S1A)=Sof(C4A)=Sof(H4A)=Sof(C1A)=Sof(C3A)=Sof(H3A)=Sof(C2A)=Sof(C5A)=
 Sof(N1A)=Sof(O1A)=Sof(O2A)=Sof(C6A)=Sof(H6AA)=Sof(H6AB)=Sof(H6AC)=1-FVAR(1)
 Sof(S1)=Sof(O1)=Sof(O2)=Sof(N1)=Sof(C1)=Sof(C2)=Sof(C3)=Sof(H3)=Sof(C4)=
 Sof(H4)=Sof(C5)=Sof(C6)=Sof(H6A)=Sof(H6B)=Sof(H6C)=FVAR(1)
5.a Aromatic/amide H refined with riding coordinates:
 C3(H3), C4(H4), C4A(H4A), C3A(H3A)
5.b Idealised Me refined as rotating group:
 C6(H6A,H6B,H6C), C6A(H6AA,H6AB,H6AC)
;
_olex2_submission_special_instructions 'No special instructions were received'

loop_
_space_group_symop_operation_xyz
'x, y, z'
'-x+1/2, y+1/2, -z+1/2'
'-x, -y, -z'
'x-1/2, -y-1/2, z-1/2'

loop_
_atom_site_label
_atom_site_type_symbol
_atom_site_fract_x
_atom_site_fract_y
_atom_site_fract_z
_atom_site_U_iso_or_equiv
_atom_site_adp_type
_atom_site_occupancy
_atom_site_site_symmetry_order
_atom_site_calc_flag
_atom_site_refinement_flags_posn
_atom_site_refinement_flags_adp
_atom_site_refinement_flags_occupancy
_atom_site_disorder_assembly
_atom_site_disorder_group
S1 S 0.58910(4) 0.19862(6) 0.35474(4) 0.02734(18) Uani 0.9569(13) 1 d D . P A 1
O1 O 0.63588(15) 0.70676(17) 0.38700(16) 0.0351(3) Uani 0.9569(13) 1 d D . P A 1
O2 O 0.44329(13) 0.52578(17) 0.28805(14) 0.0319(3) Uani 0.9569(13) 1 d D . P A 1
N1 N 0.93035(15) 0.52273(19) 0.48374(15) 0.0249(3) Uani 0.9569(13) 1 d D . P A 1
C1 C 0.67699(19) 0.3978(2) 0.38949(18) 0.0247(4) Uani 0.9569(13) 1 d D . P A 1
C2 C 0.8323(2) 0.3772(2) 0.44962(18) 0.0231(4) Uani 0.9569(13) 1 d D . P A 1
C3 C 0.8753(2) 0.1990(2) 0.46978(19) 0.0257(4) Uani 0.9569(13) 1 d D . P A 1
H3 H 0.976646 0.160966 0.511030 0.031 Uiso 0.9569(13) 1 calc DR U P A 1
C4 C 0.7559(2) 0.0886(2) 0.42369(19) 0.0290(4) Uani 0.9569(13) 1 d D . P A 1
H4 H 0.763824 -0.035369 0.429051 0.035 Uiso 0.9569(13) 1 calc DR U P A 1
C5 C 0.58859(17) 0.5621(2) 0.35662(17) 0.0259(4) Uani 0.9569(13) 1 d D . P A 1
C6 C 0.3444(2) 0.6762(3) 0.2484(2) 0.0345(4) Uani 0.9569(13) 1 d D . P A 1
H6A H 0.384733 0.751812 0.185313 0.052 Uiso 0.9569(13) 1 calc DR U P A 1
H6B H 0.339907 0.741889 0.333293 0.052 Uiso 0.9569(13) 1 calc DR U P A 1
H6C H 0.241638 0.636767 0.199658 0.052 Uiso 0.9569(13) 1 calc DR U P A 1
S1A S 0.5921(10) 0.3138(15) 0.3572(10) 0.02734(18) Uani 0.0431(13) 1 d D . P A 2
C4A C 0.762(3) 0.415(3) 0.419(4) 0.0290(4) Uani 0.0431(13) 1 d D . P A 2
H4A H 0.775296 0.538857 0.421120 0.035 Uiso 0.0431(13) 1 calc DR U P A 2
C1A C 0.675(2) 0.111(2) 0.389(4) 0.0247(4) Uani 0.0431(13) 1 d D . P A 2
C3A C 0.874(3) 0.300(4) 0.465(4) 0.0257(4) Uani 0.0431(13) 1 d D . P A 2
H3A H 0.976592 0.334118 0.506071 0.031 Uiso 0.0431(13) 1 calc DR U P A 2
C2A C 0.830(3) 0.123(3) 0.447(4) 0.0231(4) Uani 0.0431(13) 1 d D . P A 2
C5A C 0.589(2) -0.057(3) 0.359(3) 0.0259(4) Uani 0.0431(13) 1 d D . P A 2
N1A N 0.931(3) -0.022(3) 0.480(3) 0.0249(3) Uani 0.0431(13) 1 d D . P A 2
O1A O 0.645(3) -0.195(3) 0.391(4) 0.0351(3) Uani 0.0431(13) 1 d D . P A 2
O2A O 0.444(2) -0.036(3) 0.286(3) 0.0319(3) Uani 0.0431(13) 1 d D . P A 2
C6A C 0.357(3) -0.196(4) 0.249(4) 0.0345(4) Uani 0.0431(13) 1 d D . P A 2
H6AA H 0.356783 -0.261304 0.335028 0.052 Uiso 0.0431(13) 1 calc DR U P A 2
H6AB H 0.403936 -0.267692 0.188021 0.052 Uiso 0.0431(13) 1 calc DR U P A 2
H6AC H 0.252081 -0.167180 0.198602 0.052 Uiso 0.0431(13) 1 calc DR U P A 2

loop_
_atom_site_aniso_label
_atom_site_aniso_U_11
_atom_site_aniso_U_22
_atom_site_aniso_U_33
_atom_site_aniso_U_23
_atom_site_aniso_U_13
_atom_site_aniso_U_12
S1 0.0189(2) 0.0293(3) 0.0324(3) -0.00305(16) 0.00380(18) -0.00424(15)
O1 0.0241(7) 0.0266(7) 0.0508(8) -0.0011(6) 0.0024(6) 0.0008(5)
O2 0.0171(6) 0.0337(7) 0.0414(7) 0.0002(6) 0.0010(5) 0.0021(5)
N1 0.0174(6) 0.0283(7) 0.0286(7) 0.0003(6) 0.0049(5) -0.0014(5)
C1 0.0195(8) 0.0268(8) 0.0280(8) -0.0017(7) 0.0063(7) -0.0022(7)
C2 0.0194(8) 0.0252(9) 0.0249(8) -0.0002(7) 0.0058(6) -0.0008(6)
C3 0.0204(8) 0.0261(9) 0.0304(9) -0.0013(7) 0.0060(7) -0.0001(6)
C4 0.0260(9) 0.0268(8) 0.0342(9) -0.0009(7) 0.0075(8) -0.0001(7)
C5 0.0186(8) 0.0323(10) 0.0268(8) 0.0010(7) 0.0055(6) 0.0010(6)
C6 0.0212(8) 0.0431(11) 0.0374(10) 0.0037(9) 0.0041(7) 0.0100(8)
S1A 0.0189(2) 0.0293(3) 0.0324(3) -0.00305(16) 0.00380(18) -0.00424(15)
C4A 0.0260(9) 0.0268(8) 0.0342(9) -0.0009(7) 0.0075(8) -0.0001(7)
C1A 0.0195(8) 0.0268(8) 0.0280(8) -0.0017(7) 0.0063(7) -0.0022(7)
C3A 0.0204(8) 0.0261(9) 0.0304(9) -0.0013(7) 0.0060(7) -0.0001(6)
C2A 0.0194(8) 0.0252(9) 0.0249(8) -0.0002(7) 0.0058(6) -0.0008(6)
C5A 0.0186(8) 0.0323(10) 0.0268(8) 0.0010(7) 0.0055(6) 0.0010(6)
N1A 0.0174(6) 0.0283(7) 0.0286(7) 0.0003(6) 0.0049(5) -0.0014(5)
O1A 0.0241(7) 0.0266(7) 0.0508(8) -0.0011(6) 0.0024(6) 0.0008(5)
O2A 0.0171(6) 0.0337(7) 0.0414(7) 0.0002(6) 0.0010(5) 0.0021(5)
C6A 0.0212(8) 0.0431(11) 0.0374(10) 0.0037(9) 0.0041(7) 0.0100(8)

loop_
_atom_type_symbol
_atom_type_description
_atom_type_scat_dispersion_real
_atom_type_scat_dispersion_imag
_atom_type_scat_source
C C 0.0181 0.0091 'International Tables Vol C Tables 4.2.6.8 and 6.1.1.4'
H H 0.0000 0.0000 'International Tables Vol C Tables 4.2.6.8 and 6.1.1.4'
N N 0.0311 0.0180 'International Tables Vol C Tables 4.2.6.8 and 6.1.1.4'
O O 0.0492 0.0322 'International Tables Vol C Tables 4.2.6.8 and 6.1.1.4'
S S 0.3331 0.5567 'International Tables Vol C Tables 4.2.6.8 and 6.1.1.4'

loop_
_geom_angle_atom_site_label_1
_geom_angle_atom_site_label_2
_geom_angle_atom_site_label_3
_geom_angle
_geom_angle_site_symmetry_1
_geom_angle_site_symmetry_3
_geom_angle_publ_flag
C1 S1 C4 92.21(9) . . ?
C5 O2 C6 115.51(14) . . ?
N1 N1 C2 111.74(18) 3_766 . ?
C2 C1 S1 110.71(13) . . ?
C2 C1 C5 128.50(16) . . ?
C5 C1 S1 120.79(13) . . ?
N1 C2 C3 126.20(17) . . ?
C1 C2 N1 121.37(16) . . ?
C1 C2 C3 112.43(15) . . ?
C2 C3 H3 123.7 . . ?
C4 C3 C2 112.53(16) . . ?
C4 C3 H3 123.7 . . ?
S1 C4 H4 124.0 . . ?
C3 C4 S1 112.10(14) . . ?
C3 C4 H4 124.0 . . ?
O1 C5 O2 123.91(16) . . ?
O1 C5 C1 126.14(15) . . ?
O2 C5 C1 109.93(15) . . ?
O2 C6 H6A 109.5 . . ?
O2 C6 H6B 109.5 . . ?
O2 C6 H6C 109.5 . . ?
H6A C6 H6B 109.5 . . ?
H6A C6 H6C 109.5 . . ?
H6B C6 H6C 109.5 . . ?
C4A S1A C1A 92.0(11) . . ?
S1A C4A H4A 124.4 . . ?
C3A C4A S1A 111.2(15) . . ?
C3A C4A H4A 124.4 . . ?
C2A C1A S1A 111.5(13) . . ?
C2A C1A C5A 124.2(16) . . ?
C5A C1A S1A 124.3(15) . . ?
C4A C3A H3A 122.5 . . ?
C4A C3A C2A 115.0(17) . . ?
C2A C3A H3A 122.5 . . ?
C1A C2A C3A 110.2(16) . . ?
C1A C2A N1A 125(2) . . ?
C3A C2A N1A 125(2) . . ?
O1A C5A C1A 124(2) . . ?
O1A C5A O2A 123(2) . . ?
O2A C5A C1A 113.1(17) . . ?
N1A N1A C2A 113(3) 3_756 . ?
C5A O2A C6A 115.5(19) . . ?
O2A C6A H6AA 109.5 . . ?
O2A C6A H6AB 109.5 . . ?
O2A C6A H6AC 109.5 . . ?
H6AA C6A H6AB 109.5 . . ?
H6AA C6A H6AC 109.5 . . ?
H6AB C6A H6AC 109.5 . . ?

loop_
_geom_bond_atom_site_label_1
_geom_bond_atom_site_label_2
_geom_bond_distance
_geom_bond_site_symmetry_2
_geom_bond_publ_flag
S1 C1 1.7113(17) . ?
S1 C4 1.7114(19) . ?
O1 C5 1.196(2) . ?
O2 C5 1.3466(19) . ?
O2 C6 1.449(2) . ?
N1 N1 1.269(3) 3_766 ?
N1 C2 1.410(2) . ?
C1 C2 1.390(2) . ?
C1 C5 1.480(2) . ?
C2 C3 1.416(2) . ?
C3 H3 0.9500 . ?
C3 C4 1.356(3) . ?
C4 H4 0.9500 . ?
C6 H6A 0.9800 . ?
C6 H6B 0.9800 . ?
C6 H6C 0.9800 . ?
S1A C4A 1.691(17) . ?
S1A C1A 1.712(17) . ?
C4A H4A 0.9500 . ?
C4A C3A 1.340(16) . ?
C1A C2A 1.382(17) . ?
C1A C5A 1.487(16) . ?
C3A H3A 0.9500 . ?
C3A C2A 1.402(17) . ?
C2A N1A 1.424(17) . ?
C5A O1A 1.182(17) . ?
C5A O2A 1.337(17) . ?
N1A N1A 1.26(5) 3_756 ?
O2A C6A 1.453(16) . ?
C6A H6AA 0.9800 . ?
C6A H6AB 0.9800 . ?
C6A H6AC 0.9800 . ?

loop_
_geom_torsion_atom_site_label_1
_geom_torsion_atom_site_label_2
_geom_torsion_atom_site_label_3
_geom_torsion_atom_site_label_4
_geom_torsion
_geom_torsion_site_symmetry_1
_geom_torsion_site_symmetry_2
_geom_torsion_site_symmetry_3
_geom_torsion_site_symmetry_4
_geom_torsion_publ_flag
S1 C1 C2 N1 177.99(12) . . . . ?
S1 C1 C2 C3 -1.72(19) . . . . ?
S1 C1 C5 O1 173.42(15) . . . . ?
S1 C1 C5 O2 -5.6(2) . . . . ?
N1 N1 C2 C1 -169.59(17) 3_766 . . . ?
N1 N1 C2 C3 10.1(3) 3_766 . . . ?
N1 C2 C3 C4 -178.63(16) . . . . ?
C1 S1 C4 C3 -0.93(14) . . . . ?
C1 C2 C3 C4 1.1(2) . . . . ?
C2 C1 C5 O1 -6.1(3) . . . . ?
C2 C1 C5 O2 174.85(15) . . . . ?
C2 C3 C4 S1 0.1(2) . . . . ?
C4 S1 C1 C2 1.50(14) . . . . ?
C4 S1 C1 C5 -178.12(15) . . . . ?
C5 C1 C2 N1 -2.4(3) . . . . ?
C5 C1 C2 C3 177.87(16) . . . . ?
C6 O2 C5 O1 1.5(2) . . . . ?
C6 O2 C5 C1 -179.45(14) . . . . ?
S1A C4A C3A C2A 2(6) . . . . ?
S1A C1A C2A C3A 1(5) . . . . ?
S1A C1A C2A N1A -178(3) . . . . ?
S1A C1A C5A O1A -174(3) . . . . ?
S1A C1A C5A O2A 9(5) . . . . ?
C4A S1A C1A C2A 0(3) . . . . ?
C4A S1A C1A C5A 180(4) . . . . ?
C4A C3A C2A C1A -2(6) . . . . ?
C4A C3A C2A N1A 176(4) . . . . ?
C1A S1A C4A C3A -1(4) . . . . ?
C1A C2A N1A N1A 174(4) . . . 3_756 ?
C1A C5A O2A C6A 178(3) . . . . ?
C3A C2A N1A N1A -4(7) . . . 3_756 ?
C2A C1A C5A O1A 6(6) . . . . ?
C2A C1A C5A O2A -172(4) . . . . ?
C5A C1A C2A C3A -179(4) . . . . ?
C5A C1A C2A N1A 3(7) . . . . ?
O1A C5A O2A C6A 1(5) . . . . ?
